data_7111161
loop_
_publ_author_name
'Malaun, Michael'
'Reeves, Zoe R.'
'Paul, Rowena L.'
'Jeffery, John C.'
'McCleverty, Jon A.'
'Ward, Michael D.'
'Asselberghs, Inge'
'Clays, Koen'
'Persoons, Andr\'e'

_publ_section_title
;
 Reversible switching of the first hyperpolarisability of an NLO-active
 donor--acceptor molecule based on redox interconversion of the
 octamethylferrocene donor unit
;
_journal_issue 1
_journal_name_full 'Chemical Communications'
_journal_page_first 49
_journal_paper_doi 10.1039/b008056j
_journal_year 2001
_chemical_formula_sum 'C24 H29 Fe N O2 S'
_chemical_formula_weight 451.39
_chemical_name_systematic
; 
 ? 
;
_space_group_IT_number 14
_symmetry_cell_setting monoclinic
_symmetry_space_group_name_Hall '-P 2yn'
_symmetry_space_group_name_H-M 'P 1 21/n 1'
_atom_sites_solution_hydrogens geom
_atom_sites_solution_primary direct
_atom_sites_solution_secondary difmap
_audit_creation_method SHELXL
_cell_angle_alpha 90.000(13)
_cell_angle_beta 102.200(14)
_cell_angle_gamma 90.00(2)
_cell_formula_units_Z 4
_cell_length_a 14.960(2)
_cell_length_b 9.443(2)
_cell_length_c 15.639(4)
_cell_measurement_temperature 173(2)
_cell_volume 2159.4(8)
_computing_structure_refinement 'SHELXL-97 (Sheldrick, 1997)'
_computing_structure_solution 'SHELXS-97 (Sheldrick, 1997)'
_diffrn_ambient_temperature 173(2)
_diffrn_measurement_device 'Siemens SMART Area Detector'
_diffrn_measurement_method '\w rotation with narrow frames (0.3 degrees)'
_diffrn_radiation_monochromator graphite
_diffrn_radiation_source 'fine-focus sealed tube'
_diffrn_radiation_type MoK\a
_diffrn_radiation_wavelength 0.71073
_diffrn_reflns_av_R_equivalents 0.0531
_diffrn_reflns_av_sigmaI/netI 0.0641
_diffrn_reflns_limit_h_max 19
_diffrn_reflns_limit_h_min -12
_diffrn_reflns_limit_k_max 12
_diffrn_reflns_limit_k_min -10
_diffrn_reflns_limit_l_max 20
_diffrn_reflns_limit_l_min -18
_diffrn_reflns_number 13766
_diffrn_reflns_theta_max 27.51
_diffrn_reflns_theta_min 1.71
_exptl_absorpt_coefficient_mu 0.815
_exptl_absorpt_correction_T_max 0.95
_exptl_absorpt_correction_T_min 0.66
_exptl_absorpt_correction_type 'Empirical, pseudo-azimuthal scan (SADABS)'
_exptl_crystal_colour green
_exptl_crystal_density_diffrn 1.388
_exptl_crystal_description plate
_exptl_crystal_F_000 952
_exptl_crystal_size_max 0.5
_exptl_crystal_size_mid 0.3
_exptl_crystal_size_min 0.05
_refine_diff_density_max 0.335
_refine_diff_density_min -0.261
_refine_diff_density_rms 0.062
_refine_ls_extinction_method none
_refine_ls_goodness_of_fit_all 0.794
_refine_ls_goodness_of_fit_obs 0.781
_refine_ls_matrix_type full
_refine_ls_number_parameters 270
_refine_ls_number_reflns 4930
_refine_ls_number_restraints 0
_refine_ls_restrained_S_all 0.794
_refine_ls_restrained_S_obs 0.781
_refine_ls_R_factor_all 0.0734
_refine_ls_R_factor_obs 0.0393
_refine_ls_shift/esd_max 0.000
_refine_ls_shift/esd_mean 0.000
_refine_ls_structure_factor_coef Fsqd
_refine_ls_weighting_details 'w=1/[\s^2^(Fo^2^)+(0.0687P)^2^+2.7000P] where P=(Fo^2^+2Fc^2^)/3'
_refine_ls_weighting_scheme calc
_refine_ls_wR_factor_all 0.1155
_refine_ls_wR_factor_obs 0.0934
_reflns_number_observed 3407
_reflns_number_total 4931
_reflns_observed_criterion >2sigma(I)
_cod_data_source_file b008056jsup1.cif
_cod_data_source_block mdw
_cod_depositor_comments
;
The following automatic conversions were performed:

'_symmetry_cell_setting' value 'Monoclinic' changed to 'monoclinic'
according to /home/saulius/struct/CIF-dictionaries/cif_core.dic
dictionary named 'cif_core.dic' version 2.4.2 from 2011-04-26.

Automatic conversion script
Id: cif_fix_values 1891 2012-01-12 08:04:46Z andrius 

The following automatic conversions were performed:

'_refine_ls_weighting_scheme' value 'calc
w=1/[\s^2^(Fo^2^)+(0.0687P)^2^+2.7000P] where P=(Fo^2^+2Fc^2^)/3' was
changed to 'calc'. New tag '_refine_ls_weighting_details' was
created. The value of the new tag was set to
'w=1/[\s^2^(Fo^2^)+(0.0687P)^2^+2.7000P] where P=(Fo^2^+2Fc^2^)/3'.

Automatic conversion script
Id: cif_fix_values 3143 2015-03-26 13:38:13Z robertas 
;
_cod_original_sg_symbol_H-M P2(1)/n
_cod_database_code 7111161

loop_
_symmetry_equiv_pos_as_xyz
'x, y, z'
'-x+1/2, y+1/2, -z+1/2'
'-x, -y, -z'
'x-1/2, -y-1/2, z-1/2'

loop_
_atom_site_aniso_label
_atom_site_aniso_U_11
_atom_site_aniso_U_22
_atom_site_aniso_U_33
_atom_site_aniso_U_23
_atom_site_aniso_U_13
_atom_site_aniso_U_12
Fe1 0.0199(2) 0.0208(2) 0.0180(2) 0.0003(2) 0.00357(13) 0.0002(2)
S1 0.0284(4) 0.0366(4) 0.0360(4) -0.0011(3) 0.0013(3) -0.0054(3)
O2 0.0333(13) 0.093(2) 0.0441(15) 0.0000(14) 0.0006(11) -0.0201(14)
O1 0.0384(15) 0.071(2) 0.071(2) -0.006(2) 0.0088(13) 0.0069(13)
N1 0.0280(14) 0.068(2) 0.033(2) 0.0104(14) 0.0016(12) -0.0083(14)
C22 0.043(2) 0.030(2) 0.040(2) 0.0058(14) 0.0028(14) -0.0107(14)
C23 0.044(2) 0.031(2) 0.042(2) 0.0086(14) 0.0114(15) 0.0090(14)
C24 0.0258(15) 0.047(2) 0.028(2) 0.0050(14) -0.0016(12) -0.0023(14)
C21 0.024(2) 0.054(2) 0.037(2) 0.0056(15) 0.0101(13) -0.0008(14)
C18 0.030(2) 0.0296(14) 0.0238(14) 0.0051(11) 0.0045(12) -0.0052(12)
C19 0.0279(15) 0.0232(14) 0.0264(14) 0.0081(11) 0.0074(11) 0.0032(11)
C20 0.0238(14) 0.0320(15) 0.0209(14) 0.0069(11) 0.0028(11) 0.0006(11)
C16 0.0275(14) 0.0320(14) 0.0194(13) 0.0015(11) 0.0060(10) -0.0001(12)
C17 0.0242(14) 0.0335(15) 0.0215(14) 0.0051(11) 0.0059(11) -0.0022(12)
C14 0.032(2) 0.038(2) 0.028(2) -0.0023(13) -0.0021(12) -0.0056(13)
C15 0.037(2) 0.032(2) 0.031(2) -0.0035(13) 0.0131(13) 0.0035(13)
C12 0.038(2) 0.026(2) 0.044(2) -0.0069(13) 0.0142(15) 0.0013(13)
C13 0.028(2) 0.043(2) 0.036(2) 0.0067(14) 0.0055(13) 0.0101(13)
C10 0.0243(14) 0.0271(14) 0.0187(13) -0.0003(10) 0.0026(10) -0.0007(11)
C11 0.0257(13) 0.0242(13) 0.0196(13) 0.0007(11) 0.0055(10) 0.0016(11)
C7 0.0260(14) 0.0223(13) 0.0210(13) 0.0003(11) 0.0058(10) -0.0016(11)
C8 0.031(2) 0.0196(13) 0.0231(13) 0.0024(11) 0.0058(11) -0.0014(11)
C9 0.0228(14) 0.0262(14) 0.0244(14) 0.0034(11) 0.0041(11) 0.0034(11)
C6 0.0264(14) 0.0294(15) 0.0252(14) 0.0027(11) 0.0063(11) -0.0023(11)
C5 0.028(2) 0.031(2) 0.029(2) 0.0046(12) 0.0050(12) -0.0034(12)
C4 0.032(2) 0.031(2) 0.0214(14) 0.0040(11) 0.0060(11) -0.0070(12)
C1 0.027(2) 0.044(2) 0.027(2) 0.0071(13) 0.0020(12) -0.0109(13)
C2 0.037(2) 0.041(2) 0.031(2) 0.0032(14) 0.0018(13) -0.0178(14)
C3 0.039(2) 0.034(2) 0.031(2) -0.0005(13) 0.0047(13) -0.0081(14)

loop_
_atom_site_label
_atom_site_type_symbol
_atom_site_fract_x
_atom_site_fract_y
_atom_site_fract_z
_atom_site_U_iso_or_equiv
_atom_site_thermal_displace_type
_atom_site_occupancy
_atom_site_calc_flag
_atom_site_refinement_flags
Fe1 Fe 0.75496(3) 0.18856(4) 0.08019(2) 0.01962(11) Uani 1 d .
S1 S 1.15024(5) 0.34281(8) 0.10972(5) 0.0345(2) Uani 1 d .
O2 O 1.3939(2) 0.4650(3) 0.2133(2) 0.0579(7) Uani 1 d .
O1 O 1.3415(2) 0.2815(3) 0.1335(2) 0.0605(8) Uani 1 d .
N1 N 1.3310(2) 0.3942(4) 0.1711(2) 0.0438(7) Uani 1 d .
C22 C 0.6536(2) -0.1118(3) 0.0647(2) 0.0385(7) Uani 1 d .
H22A H 0.6436(13) -0.1916(11) 0.1017(3) 0.058 Uiso 1 calc R
H22B H 0.6874(7) -0.1443(17) 0.0212(10) 0.058 Uiso 1 calc R
H22C H 0.5944(7) -0.0730(7) 0.0349(12) 0.058 Uiso 1 calc R
C23 C 0.8723(2) -0.0977(3) 0.1246(2) 0.0385(7) Uani 1 d .
H23A H 0.8486(8) -0.1361(18) 0.0660(6) 0.058 Uiso 1 calc R
H23B H 0.8806(12) -0.1749(13) 0.1675(9) 0.058 Uiso 1 calc R
H23C H 0.9312(5) -0.0513(7) 0.1261(15) 0.058 Uiso 1 calc R
C24 C 0.9225(2) 0.1752(3) 0.2470(2) 0.0348(7) Uani 1 d .
H24A H 0.9667(3) 0.1487(21) 0.2116(7) 0.052 Uiso 1 calc R
H24B H 0.9389(6) 0.1286(18) 0.3042(6) 0.052 Uiso 1 calc R
H24C H 0.9234(4) 0.2781(4) 0.2551(13) 0.052 Uiso 1 calc R
C21 C 0.5714(2) 0.1484(4) 0.1550(2) 0.0378(7) Uani 1 d .
H21A H 0.5638(3) 0.2486(7) 0.1683(15) 0.057 Uiso 1 calc R
H21B H 0.5492(4) 0.0895(18) 0.1977(10) 0.057 Uiso 1 calc R
H21C H 0.5363(3) 0.1272(23) 0.0961(5) 0.057 Uiso 1 calc R
C18 C 0.7077(2) 0.0011(3) 0.1206(2) 0.0279(6) Uani 1 d .
C19 C 0.8056(2) 0.0083(3) 0.1466(2) 0.0256(6) Uani 1 d .
C20 C 0.8285(2) 0.1292(3) 0.2013(2) 0.0259(6) Uani 1 d .
C16 C 0.7456(2) 0.1971(3) 0.2084(2) 0.0262(6) Uani 1 d .
H16A H 0.7405(2) 0.2854(3) 0.2423(2) 0.031 Uiso 1 calc R
C17 C 0.6706(2) 0.1178(3) 0.1595(2) 0.0262(6) Uani 1 d .
C14 C 0.6396(2) 0.1186(3) -0.1155(2) 0.0340(7) Uani 1 d .
H14A H 0.6653(7) 0.0232(7) -0.1157(11) 0.051 Uiso 1 calc R
H14B H 0.6301(11) 0.1589(13) -0.1745(3) 0.051 Uiso 1 calc R
H14C H 0.5810(5) 0.1137(18) -0.0971(8) 0.051 Uiso 1 calc R
C15 C 0.8566(2) 0.0915(3) -0.0711(2) 0.0326(7) Uani 1 d .
H15A H 0.9123(7) 0.0683(17) -0.0279(5) 0.049 Uiso 1 calc R
H15B H 0.8732(12) 0.1306(9) -0.1237(8) 0.049 Uiso 1 calc R
H15C H 0.8201(6) 0.0055(9) -0.0865(13) 0.049 Uiso 1 calc R
C12 C 0.7631(2) 0.5221(3) 0.0989(2) 0.0353(7) Uani 1 d .
H12A H 0.7766(15) 0.6065(4) 0.0673(5) 0.053 Uiso 1 calc R
H12B H 0.8106(10) 0.5101(10) 0.1521(7) 0.053 Uiso 1 calc R
H12C H 0.7035(5) 0.5333(13) 0.1146(12) 0.053 Uiso 1 calc R
C13 C 0.5843(2) 0.3832(3) -0.0123(2) 0.0357(7) Uani 1 d .
H13A H 0.5700(6) 0.4561(17) -0.0578(10) 0.054 Uiso 1 calc R
H13B H 0.5794(4) 0.4239(21) 0.0441(5) 0.054 Uiso 1 calc R
H13C H 0.5410(2) 0.3045(6) -0.0268(14) 0.054 Uiso 1 calc R
C10 C 0.7046(2) 0.2104(3) -0.0531(2) 0.0237(6) Uani 1 d .
C11 C 0.8018(2) 0.1988(3) -0.0331(2) 0.0231(5) Uani 1 d .
C7 C 0.8376(2) 0.3151(3) 0.0240(2) 0.0230(5) Uani 1 d .
C8 C 0.7612(2) 0.3940(3) 0.0414(2) 0.0245(6) Uani 1 d .
C9 C 0.6798(2) 0.3300(3) -0.0070(2) 0.0246(6) Uani 1 d .
C6 C 0.9343(2) 0.3382(3) 0.0579(2) 0.0269(6) Uani 1 d .
H6A H 0.9738(2) 0.2644(3) 0.0473(2) 0.032 Uiso 1 calc R
C5 C 0.9755(2) 0.4508(3) 0.1025(2) 0.0292(6) Uani 1 d .
H5A H 0.9375(2) 0.5256(3) 0.1146(2) 0.035 Uiso 1 calc R
C4 C 1.0729(2) 0.4665(3) 0.1333(2) 0.0281(6) Uani 1 d .
C1 C 1.2399(2) 0.4427(3) 0.1655(2) 0.0334(7) Uani 1 d .
C2 C 1.2132(2) 0.5626(4) 0.2005(2) 0.0370(7) Uani 1 d .
H2A H 1.2541(2) 0.6291(4) 0.2335(2) 0.044 Uiso 1 calc R
C3 C 1.1175(2) 0.5766(3) 0.1823(2) 0.0348(7) Uani 1 d .
H3A H 1.0867(2) 0.6542(3) 0.2018(2) 0.042 Uiso 1 calc R

loop_
_atom_type_symbol
_atom_type_description
_atom_type_scat_dispersion_real
_atom_type_scat_dispersion_imag
_atom_type_scat_source
C C 0.0033 0.0016 'International Tables Vol C Tables 4.2.6.8 and 6.1.1.4'
H H 0.0000 0.0000 'International Tables Vol C Tables 4.2.6.8 and 6.1.1.4'
N N 0.0061 0.0033 'International Tables Vol C Tables 4.2.6.8 and 6.1.1.4'
O O 0.0106 0.0060 'International Tables Vol C Tables 4.2.6.8 and 6.1.1.4'
S S 0.1246 0.1234 'International Tables Vol C Tables 4.2.6.8 and 6.1.1.4'
Fe Fe 0.3463 0.8444 'International Tables Vol C Tables 4.2.6.8 and 6.1.1.4'

loop_
_geom_angle_atom_site_label_1
_geom_angle_atom_site_label_2
_geom_angle_atom_site_label_3
_geom_angle
C11 Fe1 C16 163.46(11)
C11 Fe1 C8 69.57(11)
C16 Fe1 C8 105.76(11)
C11 Fe1 C7 41.40(10)
C16 Fe1 C7 124.90(11)
C8 Fe1 C7 41.18(11)
C11 Fe1 C19 108.70(11)
C16 Fe1 C19 68.33(11)
C8 Fe1 C19 154.57(12)
C7 Fe1 C19 120.62(11)
C11 Fe1 C18 120.78(11)
C16 Fe1 C18 68.41(11)
C8 Fe1 C18 161.96(12)
C7 Fe1 C18 156.01(11)
C19 Fe1 C18 40.94(11)
C11 Fe1 C17 154.85(11)
C16 Fe1 C17 40.77(11)
C8 Fe1 C17 124.05(11)
C7 Fe1 C17 161.98(11)
C19 Fe1 C17 68.55(11)
C18 Fe1 C17 40.58(11)
C11 Fe1 C20 126.69(11)
C16 Fe1 C20 40.59(11)
C8 Fe1 C20 118.91(11)
C7 Fe1 C20 107.49(11)
C19 Fe1 C20 40.57(11)
C18 Fe1 C20 68.52(11)
C17 Fe1 C20 68.50(11)
C11 Fe1 C9 68.56(11)
C16 Fe1 C9 118.87(11)
C8 Fe1 C9 40.64(11)
C7 Fe1 C9 68.43(11)
C19 Fe1 C9 164.09(11)
C18 Fe1 C9 125.87(11)
C17 Fe1 C9 106.89(11)
C20 Fe1 C9 153.56(11)
C11 Fe1 C10 40.57(10)
C16 Fe1 C10 153.97(11)
C8 Fe1 C10 68.66(11)
C7 Fe1 C10 68.54(11)
C19 Fe1 C10 127.44(11)
C18 Fe1 C10 108.64(11)
C17 Fe1 C10 119.96(11)
C20 Fe1 C10 164.52(11)
C9 Fe1 C10 40.45(10)
C1 S1 C4 90.4(2)
O2 N1 O1 124.2(3)
O2 N1 C1 118.2(3)
O1 N1 C1 117.5(3)
C17 C18 C19 108.0(2)
C17 C18 C22 125.9(3)
C19 C18 C22 126.1(3)
C17 C18 Fe1 69.9(2)
C19 C18 Fe1 69.5(2)
C22 C18 Fe1 127.6(2)
C20 C19 C18 108.0(2)
C20 C19 C23 125.7(3)
C18 C19 C23 126.2(3)
C20 C19 Fe1 69.9(2)
C18 C19 Fe1 69.6(2)
C23 C19 Fe1 128.9(2)
C16 C20 C19 107.8(2)
C16 C20 C24 125.3(3)
C19 C20 C24 126.9(3)
C16 C20 Fe1 69.1(2)
C19 C20 Fe1 69.6(2)
C24 C20 Fe1 128.7(2)
C20 C16 C17 108.8(3)
C20 C16 Fe1 70.3(2)
C17 C16 Fe1 70.3(2)
C18 C17 C16 107.5(2)
C18 C17 C21 126.8(3)
C16 C17 C21 125.6(3)
C18 C17 Fe1 69.5(2)
C16 C17 Fe1 68.9(2)
C21 C17 Fe1 129.5(2)
C9 C10 C11 108.1(2)
C9 C10 C14 125.7(2)
C11 C10 C14 126.1(2)
C9 C10 Fe1 69.50(15)
C11 C10 Fe1 68.54(14)
C14 C10 Fe1 130.2(2)
C10 C11 C7 107.8(2)
C10 C11 C15 125.6(2)
C7 C11 C15 126.5(2)
C10 C11 Fe1 70.89(14)
C7 C11 Fe1 69.51(14)
C15 C11 Fe1 128.9(2)
C11 C7 C8 107.8(2)
C11 C7 C6 123.5(2)
C8 C7 C6 128.7(2)
C11 C7 Fe1 69.09(15)
C8 C7 Fe1 69.21(15)
C6 C7 Fe1 125.3(2)
C9 C8 C7 107.7(2)
C9 C8 C12 124.4(3)
C7 C8 C12 127.9(3)
C9 C8 Fe1 70.57(15)
C7 C8 Fe1 69.61(15)
C12 C8 Fe1 125.7(2)
C10 C9 C8 108.6(2)
C10 C9 C13 125.6(3)
C8 C9 C13 125.7(3)
C10 C9 Fe1 70.05(15)
C8 C9 Fe1 68.79(15)
C13 C9 Fe1 129.2(2)
C5 C6 C7 128.3(3)
C6 C5 C4 125.0(3)
C3 C4 C5 126.9(3)
C3 C4 S1 111.1(2)
C5 C4 S1 122.1(2)
C2 C1 N1 127.2(3)
C2 C1 S1 113.5(2)
N1 C1 S1 119.3(3)
C1 C2 C3 111.8(3)
C4 C3 C2 113.3(3)

loop_
_geom_bond_atom_site_label_1
_geom_bond_atom_site_label_2
_geom_bond_distance
Fe1 C11 2.040(3)
Fe1 C16 2.041(3)
Fe1 C8 2.041(3)
Fe1 C7 2.046(3)
Fe1 C19 2.054(3)
Fe1 C18 2.055(3)
Fe1 C17 2.060(3)
Fe1 C20 2.057(3)
Fe1 C9 2.064(3)
Fe1 C10 2.071(3)
S1 C1 1.719(3)
S1 C4 1.738(3)
O2 N1 1.228(4)
O1 N1 1.242(4)
N1 C1 1.423(4)
C22 C18 1.502(4)
C23 C19 1.504(4)
C24 C20 1.501(4)
C21 C17 1.498(4)
C18 C17 1.427(4)
C18 C19 1.437(4)
C19 C20 1.425(4)
C20 C16 1.422(4)
C16 C17 1.428(4)
C14 C10 1.499(4)
C15 C11 1.504(4)
C12 C8 1.504(4)
C13 C9 1.501(4)
C10 C9 1.430(4)
C10 C11 1.426(4)
C11 C7 1.444(4)
C7 C8 1.437(4)
C7 C6 1.449(4)
C8 C9 1.426(4)
C6 C5 1.348(4)
C5 C4 1.442(4)
C4 C3 1.377(4)
C1 C2 1.354(5)
C2 C3 1.405(4)
